data_7244045
loop_
_publ_author_name
'Gong, Ming'
'Huang, Mengmeng'
'Li, Yabo'
'Zhang, Jianye'
'Kim, Jung Keun'
'Kim, Jong Seung'
'Wu, Yangjie'

_publ_section_title
;
 Harnessing visible-light energy for unbiased organic
 photoelectrocatalysis: synthesis of N-bearing fused rings
;
_journal_issue 2
_journal_name_full 'Green Chemistry'
_journal_page_first 837
_journal_page_last 845
_journal_paper_doi 10.1039/D1GC03587H
_journal_volume 24
_journal_year 2022
_chemical_formula_moiety 'C18 H13 N3'
_chemical_formula_sum 'C18 H13 N3'
_chemical_formula_weight 271.31
_space_group_crystal_system monoclinic
_space_group_IT_number 15
_space_group_name_Hall '-C 2yc'
_space_group_name_H-M_alt 'C 1 2/c 1'
_atom_sites_solution_hydrogens geom
_atom_sites_solution_primary direct
_audit_creation_date 2020-07-10
_audit_creation_method
;
Olex2 1.2
(compiled 2018.05.29 svn.r3508 for OlexSys, GUI svn.r5506)
;
_audit_update_record
;
2021-04-14 deposited with the CCDC.	2021-12-07 downloaded from the CCDC.
;
_cell_angle_alpha 90
_cell_angle_beta 103.542(3)
_cell_angle_gamma 90
_cell_formula_units_Z 8
_cell_length_a 10.9525(3)
_cell_length_b 12.9657(4)
_cell_length_c 20.7069(7)
_cell_measurement_reflns_used 2094
_cell_measurement_temperature 293(2)
_cell_measurement_theta_max 70.7080
_cell_measurement_theta_min 5.3600
_cell_volume 2858.77(16)
_computing_cell_refinement 'CrysAlisPro 1.171.40.53 (Rigaku OD, 2019)'
_computing_data_collection 'CrysAlisPro 1.171.40.53 (Rigaku OD, 2019)'
_computing_data_reduction 'CrysAlisPro 1.171.40.53 (Rigaku OD, 2019)'
_computing_molecular_graphics 'Olex2 (Dolomanov et al., 2009)'
_computing_publication_material 'Olex2 (Dolomanov et al., 2009)'
_computing_structure_refinement 'ShelXL (Sheldrick, 2015)'
_computing_structure_solution 'ShelXS (Sheldrick, 2008)'
_diffrn_ambient_temperature 293(2)
_diffrn_detector 'CCD plate'
_diffrn_detector_area_resol_mean 16.2312
_diffrn_detector_type Eos
_diffrn_measured_fraction_theta_full 1.000
_diffrn_measured_fraction_theta_max 1.000
_diffrn_measurement_details
;
List of Runs (angles in degrees, time in seconds):

  # Type    Start    End  Width  t~exp~   \w     \q     \k     \f   Frames
#--------------------------------------------------------------------------
  1  \w   -104.00 -11.00   1.00    2.00    --  -33.50 -37.00 120.00   93
  2  \w   -101.00 -34.00   1.00    2.00    --  -33.50 178.00  90.00   67
  3  \w     51.00 100.00   1.00    2.00    --   36.47  19.00-180.00   49
  4  \w    -31.00   7.00   1.00    2.00    --   36.47 -57.00  60.00   38
  5  \w     59.00  85.00   1.00    2.00    --   36.47 178.00   0.00   26
  6  \w     63.00  90.00   1.00    2.00    --   36.47 178.00 -30.00   27
  7  \w     58.00 108.00   1.00    2.00    --   36.47 178.00  60.00   50
  8  \w     20.00  55.00   1.00    2.00    --   36.47 -57.00  60.00   35
  9  \w      6.00  38.00   1.00    2.00    --   36.47  19.00-180.00   32
 10  \w     54.00  81.00   1.00    5.00    --  108.00 -94.00   0.00   27
 11  \w     39.00 133.00   1.00    5.00    --  108.00 -30.00-180.00   94
 12  \w    103.00 141.00   1.00    5.00    --  108.00  61.00  30.00   38
 13  \w     39.00 101.00   1.00    5.00    --  108.00 -45.00  60.00   62
 14  \w     57.00 109.00   1.00    5.00    --  108.00 -94.00  90.00   52
 15  \w     89.00 173.00   1.00    5.00    --  108.00  45.00   0.00   84
 16  \w    122.00 148.00   1.00    5.00    --  108.00  45.00 -60.00   26
 17  \w    127.00 178.00   1.00    5.00    --  108.00 111.00  90.00   51
 18  \w    100.00 150.00   1.00    5.00    --  108.00 111.00-150.00   50
;
_diffrn_measurement_device 'four-circle diffractometer'
_diffrn_measurement_device_type 'Xcalibur, Eos, Gemini'
_diffrn_measurement_method '\w scans'
_diffrn_orient_matrix_type 'CrysAlisPro convention (1999,Acta A55,543-557)'
_diffrn_orient_matrix_UB_11 0.0299199000
_diffrn_orient_matrix_UB_12 -0.0113615000
_diffrn_orient_matrix_UB_13 0.0761446000
_diffrn_orient_matrix_UB_21 -0.1171140000
_diffrn_orient_matrix_UB_22 -0.0684518000
_diffrn_orient_matrix_UB_23 -0.0059173000
_diffrn_orient_matrix_UB_31 0.0795031000
_diffrn_orient_matrix_UB_32 -0.0964873000
_diffrn_orient_matrix_UB_33 -0.0047284000
_diffrn_radiation_monochromator graphite
_diffrn_radiation_probe x-ray
_diffrn_radiation_type CuK\a
_diffrn_radiation_wavelength 1.54184
_diffrn_reflns_av_R_equivalents 0.0257
_diffrn_reflns_av_unetI/netI 0.0323
_diffrn_reflns_Laue_measured_fraction_full 1.000
_diffrn_reflns_Laue_measured_fraction_max 1.000
_diffrn_reflns_limit_h_max 13
_diffrn_reflns_limit_h_min -12
_diffrn_reflns_limit_k_max 12
_diffrn_reflns_limit_k_min -15
_diffrn_reflns_limit_l_max 18
_diffrn_reflns_limit_l_min -24
_diffrn_reflns_number 5277
_diffrn_reflns_point_group_measured_fraction_full 1.000
_diffrn_reflns_point_group_measured_fraction_max 1.000
_diffrn_reflns_theta_full 67.072
_diffrn_reflns_theta_max 67.072
_diffrn_reflns_theta_min 4.393
_diffrn_source 'fine-focus sealed X-ray tube'
_diffrn_source_type 'Enhance (Cu) X-ray Source'
_exptl_absorpt_coefficient_mu 0.600
_exptl_absorpt_correction_T_max 1.00000
_exptl_absorpt_correction_T_min 0.96158
_exptl_absorpt_correction_type multi-scan
_exptl_absorpt_process_details
;
CrysAlisPro 1.171.40.53 (Rigaku Oxford Diffraction, 2019)
Empirical absorption correction using spherical harmonics,
 implemented in SCALE3 ABSPACK scaling algorithm.
;
_exptl_crystal_colour colourless
_exptl_crystal_colour_primary colourless
_exptl_crystal_density_diffrn 1.261
_exptl_crystal_description block
_exptl_crystal_F_000 1136
_exptl_crystal_size_max 0.18
_exptl_crystal_size_mid 0.15
_exptl_crystal_size_min 0.1
_refine_diff_density_max 0.127
_refine_diff_density_min -0.181
_refine_diff_density_rms 0.038
_refine_ls_extinction_method none
_refine_ls_goodness_of_fit_ref 1.043
_refine_ls_hydrogen_treatment constr
_refine_ls_matrix_type full
_refine_ls_number_parameters 190
_refine_ls_number_reflns 2555
_refine_ls_number_restraints 0
_refine_ls_restrained_S_all 1.043
_refine_ls_R_factor_all 0.0544
_refine_ls_R_factor_gt 0.0439
_refine_ls_shift/su_max 0.000
_refine_ls_shift/su_mean 0.000
_refine_ls_structure_factor_coef Fsqd
_refine_ls_weighting_details 'w=1/[\s^2^(Fo^2^)+(0.0574P)^2^+0.7675P] where P=(Fo^2^+2Fc^2^)/3'
_refine_ls_weighting_scheme calc
_refine_ls_wR_factor_gt 0.1125
_refine_ls_wR_factor_ref 0.1230
_reflns_Friedel_coverage 0.000
_reflns_number_gt 2064
_reflns_number_total 2555
_reflns_threshold_expression 'I > 2\s(I)'
_cod_data_source_file d1gc03587h2.cif
_cod_data_source_block 20200787
_cod_depositor_comments 'Adding full bibliography for 7244045--7244047.cif.'
_cod_original_cell_volume 2858.76(16)
_cod_database_code 7244045
_shelx_shelxl_version_number 2014/7
_chemical_oxdiff_formula C14H15N2
_shelx_space_group_comment
;
The symmetry employed for this shelxl refinement is uniquely defined
by the following loop, which should always be used as a source of
symmetry information in preference to the above space-group names.
They are only intended as comments.
;
_shelx_estimated_absorpt_t_max 0.942
_shelx_estimated_absorpt_t_min 0.900
_reflns_odcompleteness_completeness 99.96
_reflns_odcompleteness_iscentric 1
_reflns_odcompleteness_theta 66.97
_olex2_refinement_description
;
1. Fixed Uiso
 At 1.2 times of:
  All C(H) groups, All C(H,H) groups
2.a Ternary CH refined with riding coordinates:
 C9(H9)
2.b Secondary CH2 refined with riding coordinates:
 C7(H7A,H7B), C8(H8A,H8B)
2.c Aromatic/amide H refined with riding coordinates:
 C1(H1), C2(H2), C3(H3), C4(H4), C13(H13), C14(H14), C15(H15), C16(H16)
;
_olex2_submission_special_instructions 'No special instructions were received'
_oxdiff_exptl_absorpt_empirical_details
;
Empirical correction (ABSPACK) includes:
- Absorption correction using spherical harmonics
- Frame scaling
;
_oxdiff_exptl_absorpt_empirical_full_max 1.142
_oxdiff_exptl_absorpt_empirical_full_min 0.845

loop_
_space_group_symop_operation_xyz
'x, y, z'
'-x, y, -z+1/2'
'x+1/2, y+1/2, z'
'-x+1/2, y+1/2, -z+1/2'
'-x, -y, -z'
'x, -y, z-1/2'
'-x+1/2, -y+1/2, -z'
'x+1/2, -y+1/2, z-1/2'

loop_
_atom_site_label
_atom_site_type_symbol
_atom_site_fract_x
_atom_site_fract_y
_atom_site_fract_z
_atom_site_U_iso_or_equiv
_atom_site_adp_type
_atom_site_occupancy
_atom_site_site_symmetry_order
_atom_site_calc_flag
_atom_site_refinement_flags_posn
_atom_site_refinement_flags_adp
_atom_site_refinement_flags_occupancy
_atom_site_disorder_assembly
_atom_site_disorder_group
N1 N 0.36215(13) 0.65614(10) 0.46523(6) 0.0405(3) Uani 1 1 d . . . . .
N2 N 0.01384(14) 0.56916(14) 0.43160(8) 0.0588(4) Uani 1 1 d . . . . .
N3 N 0.24422(17) 0.30791(13) 0.42401(9) 0.0631(5) Uani 1 1 d . . . . .
C1 C 0.2552(2) 0.73387(18) 0.26579(10) 0.0643(6) Uani 1 1 d . . . . .
H1 H 0.2725 0.7998 0.2527 0.077 Uiso 1 1 calc R . . . .
C2 C 0.1840(2) 0.66814(19) 0.21971(10) 0.0682(6) Uani 1 1 d . . . . .
H2 H 0.1540 0.6900 0.1761 0.082 Uiso 1 1 calc R . . . .
C3 C 0.1574(2) 0.57062(19) 0.23796(9) 0.0636(6) Uani 1 1 d . . . . .
H3 H 0.1092 0.5261 0.2069 0.076 Uiso 1 1 calc R . . . .
C4 C 0.20253(18) 0.53919(16) 0.30264(8) 0.0534(5) Uani 1 1 d . . . . .
H4 H 0.1850 0.4729 0.3150 0.064 Uiso 1 1 calc R . . . .
C5 C 0.27398(15) 0.60497(13) 0.34974(7) 0.0404(4) Uani 1 1 d . . . . .
C6 C 0.30221(17) 0.70382(14) 0.33178(9) 0.0476(4) Uani 1 1 d . . . . .
C7 C 0.3785(2) 0.77853(15) 0.38107(10) 0.0564(5) Uani 1 1 d . . . . .
H7A H 0.3230 0.8313 0.3912 0.068 Uiso 1 1 calc R . . . .
H7B H 0.4392 0.8122 0.3608 0.068 Uiso 1 1 calc R . . . .
C8 C 0.44742(16) 0.72822(13) 0.44528(8) 0.0458(4) Uani 1 1 d . . . . .
H8A H 0.5212 0.6923 0.4387 0.055 Uiso 1 1 calc R . . . .
H8B H 0.4741 0.7801 0.4794 0.055 Uiso 1 1 calc R . . . .
C9 C 0.32865(14) 0.56905(12) 0.41983(7) 0.0362(4) Uani 1 1 d . . . . .
H9 H 0.4055 0.5303 0.4200 0.043 Uiso 1 1 calc R . . . .
C10 C 0.24610(14) 0.50261(12) 0.45651(7) 0.0367(4) Uani 1 1 d . . . . .
C11 C 0.31400(14) 0.52446(12) 0.52886(7) 0.0370(4) Uani 1 1 d . . . . .
C12 C 0.37948(14) 0.61673(12) 0.52941(7) 0.0385(4) Uani 1 1 d . . . . .
C13 C 0.44717(16) 0.65760(14) 0.58906(8) 0.0467(4) Uani 1 1 d . . . . .
H13 H 0.4909 0.7193 0.5903 0.056 Uiso 1 1 calc R . . . .
C14 C 0.44721(17) 0.60310(16) 0.64658(8) 0.0530(5) Uani 1 1 d . . . . .
H14 H 0.4923 0.6290 0.6870 0.064 Uiso 1 1 calc R . . . .
C15 C 0.38264(17) 0.51168(16) 0.64582(8) 0.0527(5) Uani 1 1 d . . . . .
H15 H 0.3855 0.4768 0.6854 0.063 Uiso 1 1 calc R . . . .
C16 C 0.31306(16) 0.47105(14) 0.58619(8) 0.0451(4) Uani 1 1 d . . . . .
H16 H 0.2677 0.4102 0.5852 0.054 Uiso 1 1 calc R . . . .
C17 C 0.11435(16) 0.54010(13) 0.44210(8) 0.0418(4) Uani 1 1 d . . . . .
C18 C 0.24476(16) 0.39230(13) 0.43834(8) 0.0434(4) Uani 1 1 d . . . . .

loop_
_atom_site_aniso_label
_atom_site_aniso_U_11
_atom_site_aniso_U_22
_atom_site_aniso_U_33
_atom_site_aniso_U_23
_atom_site_aniso_U_13
_atom_site_aniso_U_12
N1 0.0467(8) 0.0373(7) 0.0373(7) -0.0002(5) 0.0092(6) -0.0067(6)
N2 0.0417(9) 0.0723(11) 0.0606(10) 0.0050(8) 0.0083(7) 0.0046(8)
N3 0.0735(12) 0.0418(10) 0.0763(12) -0.0081(8) 0.0223(9) -0.0090(8)
C1 0.0766(14) 0.0633(13) 0.0537(12) 0.0200(10) 0.0168(10) 0.0127(11)
C2 0.0717(14) 0.0916(17) 0.0389(10) 0.0116(10) 0.0079(9) 0.0197(12)
C3 0.0626(12) 0.0860(16) 0.0395(10) -0.0059(10) 0.0063(8) 0.0039(11)
C4 0.0584(11) 0.0611(12) 0.0407(10) -0.0021(8) 0.0114(8) -0.0039(9)
C5 0.0386(8) 0.0480(10) 0.0359(8) 0.0028(7) 0.0111(6) 0.0068(7)
C6 0.0469(10) 0.0514(10) 0.0462(10) 0.0081(7) 0.0143(7) 0.0077(8)
C7 0.0647(12) 0.0448(10) 0.0613(12) 0.0126(8) 0.0179(9) -0.0028(9)
C8 0.0456(9) 0.0417(9) 0.0508(10) 0.0007(7) 0.0125(7) -0.0073(7)
C9 0.0350(8) 0.0358(8) 0.0382(8) 0.0000(6) 0.0096(6) -0.0016(6)
C10 0.0360(8) 0.0346(8) 0.0388(8) 0.0013(6) 0.0074(6) -0.0003(6)
C11 0.0338(8) 0.0396(8) 0.0368(8) -0.0002(6) 0.0069(6) 0.0015(6)
C12 0.0375(8) 0.0404(9) 0.0375(8) -0.0001(6) 0.0089(6) 0.0031(7)
C13 0.0447(9) 0.0490(10) 0.0454(9) -0.0066(7) 0.0082(7) -0.0060(8)
C14 0.0498(10) 0.0697(13) 0.0367(9) -0.0068(8) 0.0047(7) -0.0012(9)
C15 0.0513(10) 0.0702(13) 0.0370(9) 0.0093(8) 0.0110(7) 0.0036(9)
C16 0.0412(9) 0.0475(9) 0.0484(10) 0.0072(7) 0.0139(7) 0.0008(7)
C17 0.0411(9) 0.0453(9) 0.0385(8) 0.0012(7) 0.0084(7) -0.0037(7)
C18 0.0423(9) 0.0416(10) 0.0460(9) 0.0012(7) 0.0100(7) -0.0046(7)

loop_
_atom_type_symbol
_atom_type_description
_atom_type_scat_dispersion_real
_atom_type_scat_dispersion_imag
_atom_type_scat_source
C C 0.0181 0.0091 'International Tables Vol C Tables 4.2.6.8 and 6.1.1.4'
H H 0.0000 0.0000 'International Tables Vol C Tables 4.2.6.8 and 6.1.1.4'
N N 0.0311 0.0180 'International Tables Vol C Tables 4.2.6.8 and 6.1.1.4'

loop_
_geom_angle_atom_site_label_1
_geom_angle_atom_site_label_2
_geom_angle_atom_site_label_3
_geom_angle
_geom_angle_site_symmetry_1
_geom_angle_site_symmetry_3
_geom_angle_publ_flag
C8 N1 C9 113.39(13) . . ?
C12 N1 C8 123.74(13) . . ?
C12 N1 C9 106.72(13) . . ?
C2 C1 H1 119.2 . . ?
C2 C1 C6 121.6(2) . . ?
C6 C1 H1 119.2 . . ?
C1 C2 H2 119.9 . . ?
C3 C2 C1 120.18(18) . . ?
C3 C2 H2 119.9 . . ?
C2 C3 H3 120.3 . . ?
C2 C3 C4 119.4(2) . . ?
C4 C3 H3 120.3 . . ?
C3 C4 H4 119.5 . . ?
C3 C4 C5 121.06(19) . . ?
C5 C4 H4 119.5 . . ?
C4 C5 C9 121.13(16) . . ?
C6 C5 C4 120.13(16) . . ?
C6 C5 C9 118.64(15) . . ?
C1 C6 C7 120.05(18) . . ?
C5 C6 C1 117.69(18) . . ?
C5 C6 C7 122.24(15) . . ?
C6 C7 H7A 108.8 . . ?
C6 C7 H7B 108.8 . . ?
C6 C7 C8 113.61(15) . . ?
H7A C7 H7B 107.7 . . ?
C8 C7 H7A 108.8 . . ?
C8 C7 H7B 108.8 . . ?
N1 C8 C7 107.83(14) . . ?
N1 C8 H8A 110.1 . . ?
N1 C8 H8B 110.1 . . ?
C7 C8 H8A 110.1 . . ?
C7 C8 H8B 110.1 . . ?
H8A C8 H8B 108.5 . . ?
N1 C9 C5 111.35(13) . . ?
N1 C9 H9 108.0 . . ?
N1 C9 C10 101.51(12) . . ?
C5 C9 H9 108.0 . . ?
C5 C9 C10 119.46(13) . . ?
C10 C9 H9 108.0 . . ?
C11 C10 C9 99.72(12) . . ?
C17 C10 C9 111.48(13) . . ?
C17 C10 C11 111.20(13) . . ?
C18 C10 C9 112.38(13) . . ?
C18 C10 C11 113.62(13) . . ?
C18 C10 C17 108.32(13) . . ?
C12 C11 C10 107.29(13) . . ?
C16 C11 C10 130.48(15) . . ?
C16 C11 C12 122.19(15) . . ?
C11 C12 N1 110.60(13) . . ?
C13 C12 N1 129.28(16) . . ?
C13 C12 C11 120.10(15) . . ?
C12 C13 H13 121.2 . . ?
C14 C13 C12 117.59(17) . . ?
C14 C13 H13 121.2 . . ?
C13 C14 H14 118.9 . . ?
C15 C14 C13 122.14(16) . . ?
C15 C14 H14 118.9 . . ?
C14 C15 H15 119.7 . . ?
C14 C15 C16 120.53(17) . . ?
C16 C15 H15 119.7 . . ?
C11 C16 C15 117.45(17) . . ?
C11 C16 H16 121.3 . . ?
C15 C16 H16 121.3 . . ?
N2 C17 C10 179.4(2) . . ?
N3 C18 C10 179.4(2) . . ?

loop_
_geom_bond_atom_site_label_1
_geom_bond_atom_site_label_2
_geom_bond_distance
_geom_bond_site_symmetry_2
_geom_bond_publ_flag
N1 C8 1.448(2) . ?
N1 C9 1.4601(19) . ?
N1 C12 1.395(2) . ?
N2 C17 1.135(2) . ?
N3 C18 1.133(2) . ?
C1 H1 0.9300 . ?
C1 C2 1.377(3) . ?
C1 C6 1.398(3) . ?
C2 H2 0.9300 . ?
C2 C3 1.371(3) . ?
C3 H3 0.9300 . ?
C3 C4 1.376(3) . ?
C4 H4 0.9300 . ?
C4 C5 1.391(2) . ?
C5 C6 1.389(2) . ?
C5 C9 1.508(2) . ?
C6 C7 1.509(3) . ?
C7 H7A 0.9700 . ?
C7 H7B 0.9700 . ?
C7 C8 1.514(2) . ?
C8 H8A 0.9700 . ?
C8 H8B 0.9700 . ?
C9 H9 0.9800 . ?
C9 C10 1.568(2) . ?
C10 C11 1.535(2) . ?
C10 C17 1.485(2) . ?
C10 C18 1.478(2) . ?
C11 C12 1.394(2) . ?
C11 C16 1.376(2) . ?
C12 C13 1.388(2) . ?
C13 H13 0.9300 . ?
C13 C14 1.385(3) . ?
C14 H14 0.9300 . ?
C14 C15 1.378(3) . ?
C15 H15 0.9300 . ?
C15 C16 1.394(2) . ?
C16 H16 0.9300 . ?

loop_
_geom_torsion_atom_site_label_1
_geom_torsion_atom_site_label_2
_geom_torsion_atom_site_label_3
_geom_torsion_atom_site_label_4
_geom_torsion
_geom_torsion_site_symmetry_1
_geom_torsion_site_symmetry_2
_geom_torsion_site_symmetry_3
_geom_torsion_site_symmetry_4
_geom_torsion_publ_flag
N1 C9 C10 C11 -34.48(14) . . . . ?
N1 C9 C10 C17 83.01(14) . . . . ?
N1 C9 C10 C18 -155.16(13) . . . . ?
N1 C12 C13 C14 178.79(17) . . . . ?
C1 C2 C3 C4 -0.1(3) . . . . ?
C1 C6 C7 C8 -166.54(18) . . . . ?
C2 C1 C6 C5 -0.4(3) . . . . ?
C2 C1 C6 C7 -179.2(2) . . . . ?
C2 C3 C4 C5 0.4(3) . . . . ?
C3 C4 C5 C6 -0.8(3) . . . . ?
C3 C4 C5 C9 -177.09(17) . . . . ?
C4 C5 C6 C1 0.7(3) . . . . ?
C4 C5 C6 C7 179.49(17) . . . . ?
C4 C5 C9 N1 -160.83(15) . . . . ?
C4 C5 C9 C10 -43.0(2) . . . . ?
C5 C6 C7 C8 14.7(3) . . . . ?
C5 C9 C10 C11 -157.28(14) . . . . ?
C5 C9 C10 C17 -39.78(19) . . . . ?
C5 C9 C10 C18 82.04(17) . . . . ?
C6 C1 C2 C3 0.1(3) . . . . ?
C6 C5 C9 N1 22.8(2) . . . . ?
C6 C5 C9 C10 140.61(15) . . . . ?
C6 C7 C8 N1 -43.2(2) . . . . ?
C8 N1 C9 C5 -55.75(17) . . . . ?
C8 N1 C9 C10 176.05(13) . . . . ?
C8 N1 C12 C11 -157.92(15) . . . . ?
C8 N1 C12 C13 23.6(3) . . . . ?
C9 N1 C8 C7 66.23(19) . . . . ?
C9 N1 C12 C11 -23.57(18) . . . . ?
C9 N1 C12 C13 157.97(17) . . . . ?
C9 C5 C6 C1 177.16(16) . . . . ?
C9 C5 C6 C7 -4.1(2) . . . . ?
C9 C10 C11 C12 22.09(15) . . . . ?
C9 C10 C11 C16 -160.39(17) . . . . ?
C10 C11 C12 N1 -0.59(18) . . . . ?
C10 C11 C12 C13 178.04(14) . . . . ?
C10 C11 C16 C15 -178.35(16) . . . . ?
C11 C12 C13 C14 0.5(2) . . . . ?
C12 N1 C8 C7 -162.02(15) . . . . ?
C12 N1 C9 C5 164.63(13) . . . . ?
C12 N1 C9 C10 36.43(15) . . . . ?
C12 C11 C16 C15 -1.2(3) . . . . ?
C12 C13 C14 C15 -0.3(3) . . . . ?
C13 C14 C15 C16 -0.7(3) . . . . ?
C14 C15 C16 C11 1.3(3) . . . . ?
C16 C11 C12 N1 -178.36(15) . . . . ?
C16 C11 C12 C13 0.3(2) . . . . ?
C17 C10 C11 C12 -95.61(15) . . . . ?
C17 C10 C11 C16 81.9(2) . . . . ?
C18 C10 C11 C12 141.87(14) . . . . ?
C18 C10 C11 C16 -40.6(2) . . . . ?
